data_2209088
loop_
_publ_author_name
'A. Subbiahpandi'
'D. Velmurugan'
'K. Ravikumar'
'R. Raghunathan'

_publ_section_title
3-Benzylidene-3',7'-diphenylcyclohexanespiro-6'-(perhydro-2-thiapyrrolizidine)-5'-spiro-3''-1<i>H</i>-indole-2,2''-dione
_journal_coeditor_code BT2045
_journal_issue 6
_journal_name_full 'Acta Crystallographica Section E'
_journal_page_first o2259
_journal_page_last o2260
_journal_paper_doi 10.1107/S160053680601573X
_journal_volume 62
_journal_year 2006
_chemical_formula_iupac 'C37 H32 N2 O2 S'
_chemical_formula_moiety 'C37 H32 N2 O2 S'
_chemical_formula_sum 'C37 H32 N2 O2 S'
_chemical_formula_weight 568.71
_chemical_name_systematic
;
3-Benzylidene-3',7'-diphenylcyclohexanespiro-6'-(perhydro-2-thiapyrrolizine)-
5'-spiro-3''-1H-indole-2,2''-dione
;
_space_group_IT_number 14
_symmetry_cell_setting monoclinic
_symmetry_space_group_name_Hall '-P 2ybc'
_symmetry_space_group_name_H-M 'P 1 21/c 1'
_atom_sites_solution_hydrogens geom
_atom_sites_solution_primary direct
_atom_sites_solution_secondary difmap
_audit_creation_method SHELXL97
_cell_angle_alpha 90.00
_cell_angle_beta 100.9730(10)
_cell_angle_gamma 90.00
_cell_formula_units_Z 4
_cell_length_a 10.0312(6)
_cell_length_b 20.8599(13)
_cell_length_c 14.1305(8)
_cell_measurement_reflns_used 5486
_cell_measurement_temperature 293(2)
_cell_measurement_theta_max 27.14
_cell_measurement_theta_min 2.44
_cell_volume 2902.7(3)
_computing_cell_refinement 'SAINT (Bruker, 2001)'
_computing_data_collection 'SMART (Bruker, 2001)'
_computing_data_reduction SAINT
_computing_molecular_graphics 'ZORTEP (Zsolnai, 1997)'
_computing_publication_material 'SHELXL97 and PARST (Nardelli, 1995)'
_computing_structure_refinement 'SHELXL97 (Sheldrick, 1997)'
_computing_structure_solution 'SHELXS97 (Sheldrick, 1997)'
_diffrn_ambient_temperature 293(2)
_diffrn_measured_fraction_theta_full 0.968
_diffrn_measured_fraction_theta_max 0.919
_diffrn_measurement_device 'Bruker SMART APEX CCD area-detector'
_diffrn_measurement_device_type 'Bruker SMART APEX CCD area-detector'
_diffrn_measurement_method \w
_diffrn_radiation_monochromator graphite
_diffrn_radiation_type MoK\a
_diffrn_radiation_wavelength 0.71073
_diffrn_reflns_av_R_equivalents 0.0222
_diffrn_reflns_av_sigmaI/netI 0.0299
_diffrn_reflns_limit_h_max 12
_diffrn_reflns_limit_h_min -12
_diffrn_reflns_limit_k_max 27
_diffrn_reflns_limit_k_min -26
_diffrn_reflns_limit_l_max 18
_diffrn_reflns_limit_l_min -18
_diffrn_reflns_number 17503
_diffrn_reflns_theta_full 25.00
_diffrn_reflns_theta_max 28.01
_diffrn_reflns_theta_min 1.76
_diffrn_standards_decay_% 0
_diffrn_standards_number 0
_exptl_absorpt_coefficient_mu 0.149
_exptl_absorpt_correction_type none
_exptl_crystal_colour Colourless
_exptl_crystal_density_diffrn 1.301
_exptl_crystal_density_method 'not measured'
_exptl_crystal_description Block
_exptl_crystal_F_000 1200
_exptl_crystal_size_max 0.35
_exptl_crystal_size_mid 0.24
_exptl_crystal_size_min 0.16
_refine_diff_density_max 0.376
_refine_diff_density_min -0.204
_refine_ls_extinction_method none
_refine_ls_goodness_of_fit_ref 1.020
_refine_ls_hydrogen_treatment constr
_refine_ls_matrix_type full
_refine_ls_number_parameters 379
_refine_ls_number_reflns 6460
_refine_ls_number_restraints 0
_refine_ls_restrained_S_all 1.020
_refine_ls_R_factor_all 0.0675
_refine_ls_R_factor_gt 0.0514
_refine_ls_shift/su_max 0.001
_refine_ls_shift/su_mean 0.000
_refine_ls_structure_factor_coef Fsqd
_refine_ls_weighting_details 'calc w = 1/[\s^2^(Fo^2^)+(0.0816P)^2^+0.4571P] where P=(Fo^2^+2Fc^2^)/3'
_refine_ls_weighting_scheme calc
_refine_ls_wR_factor_gt 0.1306
_refine_ls_wR_factor_ref 0.1416
_reflns_number_gt 4985
_reflns_number_total 6460
_reflns_threshold_expression I>2\s(I)
_cod_data_source_file bt2045.cif
_cod_data_source_block I
_cod_depositor_comments
;
The following automatic conversions were performed:
'_exptl_absorpt_correction_type' value 'None' changed to 'none' according
to '/home/saulius/struct/CIF-dictionaries/cif_core.dic' dictionary named
'cif_core.dic' version 2.4.1 from 2010-06-29.

Automatic conversion script
Id: cif_fix_enum 1527 2010-12-29 10:47:43Z saulius 

The following automatic conversions were performed:

'_exptl_absorpt_correction_type' value 'None' changed to 'none'
according to /home/saulius/struct/CIF-dictionaries/cif_core.dic
dictionary named 'cif_core.dic' version 2.4.1 from 2010-06-29.

Automatic conversion script
Id: cif_fix_values 1715 2011-07-08 13:25:40Z adriana 
;
_cod_original_sg_symbol_H-M 'P 21/c'
_cod_database_code 2209088
_cod_database_fobs_code 2209088

loop_
_symmetry_equiv_pos_as_xyz
'x, y, z'
'-x, y+1/2, -z+1/2'
'-x, -y, -z'
'x, -y-1/2, z-1/2'

loop_
_atom_site_type_symbol
_atom_site_label
_atom_site_fract_x
_atom_site_fract_y
_atom_site_fract_z
_atom_site_U_iso_or_equiv
_atom_site_adp_type
_atom_site_calc_flag
_atom_site_refinement_flags
_atom_site_occupancy
O O1 0.40364(12) 0.44823(6) 0.05249(8) 0.0413(3) Uani d . 1
O O2 0.70613(13) 0.25070(6) 0.22392(8) 0.0465(3) Uani d . 1
N N1 0.42179(14) 0.39301(6) 0.24143(9) 0.0315(3) Uani d . 1
C C2 0.53140(16) 0.38460(7) 0.18784(10) 0.0297(3) Uani d . 1
C C3 0.51275(16) 0.31205(7) 0.14752(10) 0.0298(3) Uani d . 1
C C4 0.43311(16) 0.28131(7) 0.22058(10) 0.0316(3) Uani d . 1
H H4 0.4988 0.2736 0.2803 0.038 Uiso calc R 1
C C5 0.34015(17) 0.33524(7) 0.24125(11) 0.0343(4) Uani d . 1
H H5 0.2602 0.3377 0.1893 0.041 Uiso calc R 1
C C6 0.2951(2) 0.33057(9) 0.33865(13) 0.0489(5) Uani d . 1
H H6A 0.2871 0.2861 0.3566 0.059 Uiso calc R 1
H H6B 0.2079 0.3514 0.3356 0.059 Uiso calc R 1
S S7 0.42397(6) 0.37036(2) 0.42458(3) 0.05545(17) Uani d . 1
C C8 0.44012(18) 0.42906(8) 0.33030(11) 0.0360(4) Uani d . 1
H H8 0.5329 0.4460 0.3436 0.043 Uiso calc R 1
C C9 0.51065(17) 0.43548(7) 0.10576(10) 0.0326(3) Uani d . 1
N N10 0.63019(15) 0.46547(6) 0.10670(10) 0.0394(3) Uani d . 1
H H10 0.6441 0.4927 0.0639 0.047 Uiso calc R 1
C C11 0.72877(17) 0.44682(7) 0.18604(11) 0.0340(3) Uani d . 1
C C12 0.85933(19) 0.46936(8) 0.21341(13) 0.0440(4) Uani d . 1
H H12 0.8938 0.5003 0.1771 0.053 Uiso calc R 1
C C13 0.9378(2) 0.44463(9) 0.29665(14) 0.0488(5) Uani d . 1
H H13 1.0266 0.4589 0.3165 0.059 Uiso calc R 1
C C14 0.8859(2) 0.39924(9) 0.35046(13) 0.0475(4) Uani d . 1
H H14 0.9400 0.3834 0.4064 0.057 Uiso calc R 1
C C15 0.75376(18) 0.37674(8) 0.32233(11) 0.0390(4) Uani d . 1
H H15 0.7193 0.3461 0.3591 0.047 Uiso calc R 1
C C16 0.67456(17) 0.40052(7) 0.23907(10) 0.0311(3) Uani d . 1
C C17 0.65271(17) 0.28090(7) 0.15335(11) 0.0336(3) Uani d . 1
C C18 0.72237(18) 0.29028(8) 0.07009(12) 0.0381(4) Uani d . 1
C C19 0.6355(2) 0.28523(9) -0.02892(12) 0.0470(4) Uani d . 1
H H19A 0.6121 0.2407 -0.0431 0.056 Uiso calc R 1
H H19B 0.6862 0.3005 -0.0764 0.056 Uiso calc R 1
C C20 0.50734(19) 0.32415(9) -0.03561(11) 0.0427(4) Uani d . 1
H H20A 0.4493 0.3170 -0.0979 0.051 Uiso calc R 1
H H20B 0.5303 0.3694 -0.0307 0.051 Uiso calc R 1
C C21 0.43063(17) 0.30643(8) 0.04371(10) 0.0356(4) Uani d . 1
H H21A 0.3987 0.2626 0.0333 0.043 Uiso calc R 1
H H21B 0.3513 0.3338 0.0379 0.043 Uiso calc R 1
C C22 0.85360(19) 0.30639(8) 0.08990(13) 0.0438(4) Uani d . 1
H H22 0.8941 0.3090 0.1547 0.053 Uiso calc R 1
C C23 0.94054(19) 0.32046(9) 0.01964(13) 0.0458(4) Uani d . 1
C C24 1.0255(2) 0.37401(10) 0.03372(15) 0.0547(5) Uani d . 1
H H24 1.0276 0.3996 0.0879 0.066 Uiso calc R 1
C C25 1.1060(2) 0.38945(13) -0.03138(18) 0.0675(6) Uani d . 1
H H25 1.1604 0.4258 -0.0216 0.081 Uiso calc R 1
C C26 1.1069(2) 0.35145(14) -0.11109(18) 0.0722(7) Uani d . 1
H H26 1.1618 0.3619 -0.1549 0.087 Uiso calc R 1
C C27 1.0260(2) 0.29821(13) -0.12502(17) 0.0682(6) Uani d . 1
H H27 1.0266 0.2722 -0.1784 0.082 Uiso calc R 1
C C28 0.9433(2) 0.28272(11) -0.06068(16) 0.0577(5) Uani d . 1
H H28 0.8887 0.2464 -0.0714 0.069 Uiso calc R 1
C C29 0.36385(18) 0.21776(7) 0.19089(11) 0.0374(4) Uani d . 1
C C30 0.4352(2) 0.16082(8) 0.21078(13) 0.0480(5) Uani d . 1
H H30 0.5260 0.1620 0.2410 0.058 Uiso calc R 1
C C31 0.3730(3) 0.10227(10) 0.18617(16) 0.0660(6) Uani d . 1
H H31 0.4221 0.0646 0.2009 0.079 Uiso calc R 1
C C32 0.2403(3) 0.09934(11) 0.14055(17) 0.0710(7) Uani d . 1
H H32 0.1991 0.0599 0.1240 0.085 Uiso calc R 1
C C33 0.1689(3) 0.15472(12) 0.11954(17) 0.0688(7) Uani d . 1
H H33 0.0786 0.1530 0.0881 0.083 Uiso calc R 1
C C34 0.2295(2) 0.21363(10) 0.14462(15) 0.0556(5) Uani d . 1
H H34 0.1791 0.2510 0.1301 0.067 Uiso calc R 1
C C35 0.34223(18) 0.48505(8) 0.32667(13) 0.0399(4) Uani d . 1
C C36 0.3229(2) 0.51500(11) 0.41025(16) 0.0608(6) Uani d . 1
H H36 0.3619 0.4979 0.4699 0.073 Uiso calc R 1
C C37 0.2454(3) 0.57056(13) 0.4054(2) 0.0783(8) Uani d . 1
H H37 0.2333 0.5905 0.4620 0.094 Uiso calc R 1
C C38 0.1869(3) 0.59610(11) 0.3187(2) 0.0744(7) Uani d . 1
H H38 0.1368 0.6338 0.3162 0.089 Uiso calc R 1
C C39 0.2021(2) 0.56609(11) 0.23523(18) 0.0667(6) Uani d . 1
H H39 0.1607 0.5829 0.1759 0.080 Uiso calc R 1
C C40 0.2794(2) 0.51066(9) 0.23903(15) 0.0515(5) Uani d . 1
H H40 0.2890 0.4904 0.1821 0.062 Uiso calc R 1

loop_
_atom_site_aniso_label
_atom_site_aniso_U_11
_atom_site_aniso_U_22
_atom_site_aniso_U_33
_atom_site_aniso_U_12
_atom_site_aniso_U_13
_atom_site_aniso_U_23
O1 0.0403(7) 0.0435(7) 0.0382(6) 0.0008(5) 0.0022(5) 0.0150(5)
O2 0.0451(8) 0.0472(7) 0.0468(7) 0.0107(6) 0.0080(6) 0.0101(5)
N1 0.0355(8) 0.0300(6) 0.0309(6) -0.0018(5) 0.0108(5) 0.0012(5)
C2 0.0334(9) 0.0287(7) 0.0270(7) -0.0008(6) 0.0060(6) 0.0044(5)
C3 0.0331(9) 0.0287(7) 0.0277(7) -0.0012(6) 0.0066(6) 0.0018(5)
C4 0.0340(9) 0.0300(8) 0.0310(7) -0.0009(6) 0.0066(6) 0.0037(6)
C5 0.0343(9) 0.0316(8) 0.0382(8) -0.0017(6) 0.0096(7) 0.0043(6)
C6 0.0572(13) 0.0410(10) 0.0562(11) 0.0016(8) 0.0305(9) 0.0058(8)
S7 0.0833(4) 0.0522(3) 0.0334(2) 0.0111(2) 0.0176(2) 0.00707(19)
C8 0.0401(10) 0.0362(8) 0.0325(7) 0.0010(7) 0.0086(7) -0.0009(6)
C9 0.0381(9) 0.0295(7) 0.0306(7) -0.0009(6) 0.0075(6) 0.0037(6)
N10 0.0428(9) 0.0359(7) 0.0393(7) -0.0063(6) 0.0077(6) 0.0134(6)
C11 0.0366(9) 0.0308(8) 0.0350(7) -0.0014(6) 0.0079(6) 0.0009(6)
C12 0.0417(11) 0.0379(9) 0.0536(10) -0.0088(7) 0.0126(8) 0.0023(7)
C13 0.0346(10) 0.0499(10) 0.0595(11) -0.0078(8) 0.0031(8) -0.0059(9)
C14 0.0412(11) 0.0542(11) 0.0425(9) 0.0002(8) -0.0036(8) 0.0020(8)
C15 0.0405(10) 0.0405(9) 0.0342(8) -0.0019(7) 0.0031(7) 0.0057(6)
C16 0.0343(9) 0.0286(7) 0.0312(7) -0.0014(6) 0.0084(6) 0.0003(6)
C17 0.0359(9) 0.0286(7) 0.0359(8) -0.0019(6) 0.0056(6) -0.0026(6)
C18 0.0407(10) 0.0355(8) 0.0397(8) 0.0013(7) 0.0118(7) -0.0039(6)
C19 0.0477(12) 0.0579(11) 0.0381(8) -0.0084(9) 0.0153(8) -0.0117(8)
C20 0.0467(11) 0.0540(10) 0.0275(7) -0.0068(8) 0.0075(7) -0.0009(7)
C21 0.0357(9) 0.0408(9) 0.0297(7) -0.0032(7) 0.0046(6) 0.0004(6)
C22 0.0391(11) 0.0467(10) 0.0464(9) 0.0021(8) 0.0098(7) -0.0027(8)
C23 0.0338(10) 0.0522(11) 0.0517(10) 0.0029(8) 0.0092(8) 0.0015(8)
C24 0.0357(11) 0.0671(13) 0.0590(11) -0.0042(9) 0.0037(9) 0.0031(10)
C25 0.0356(12) 0.0878(17) 0.0771(15) -0.0108(11) 0.0057(10) 0.0194(13)
C26 0.0393(13) 0.110(2) 0.0719(15) 0.0105(13) 0.0211(11) 0.0261(14)
C27 0.0558(15) 0.0906(17) 0.0641(13) 0.0183(13) 0.0263(11) -0.0013(12)
C28 0.0492(13) 0.0601(13) 0.0679(13) 0.0049(9) 0.0214(10) -0.0079(10)
C29 0.0487(11) 0.0318(8) 0.0341(7) -0.0060(7) 0.0138(7) 0.0026(6)
C30 0.0632(13) 0.0372(9) 0.0472(9) 0.0002(8) 0.0194(9) 0.0010(7)
C31 0.101(2) 0.0326(10) 0.0718(14) -0.0043(11) 0.0337(14) -0.0047(9)
C32 0.105(2) 0.0458(12) 0.0710(14) -0.0336(13) 0.0379(14) -0.0144(10)
C33 0.0688(16) 0.0691(15) 0.0689(14) -0.0350(12) 0.0145(11) -0.0094(11)
C34 0.0534(13) 0.0466(11) 0.0649(12) -0.0128(9) 0.0066(10) 0.0020(9)
C35 0.0359(10) 0.0358(9) 0.0494(9) -0.0023(7) 0.0121(7) -0.0049(7)
C36 0.0606(14) 0.0657(13) 0.0553(11) 0.0120(11) 0.0089(10) -0.0171(10)
C37 0.0797(19) 0.0726(16) 0.0836(17) 0.0190(13) 0.0184(14) -0.0312(13)
C38 0.0668(17) 0.0516(13) 0.109(2) 0.0188(11) 0.0258(14) -0.0088(13)
C39 0.0641(15) 0.0583(13) 0.0805(15) 0.0208(11) 0.0211(12) 0.0126(11)
C40 0.0535(13) 0.0488(11) 0.0545(11) 0.0124(9) 0.0165(9) 0.0042(8)

loop_
_atom_type_symbol
_atom_type_description
_atom_type_scat_dispersion_real
_atom_type_scat_dispersion_imag
_atom_type_scat_source
C C 0.0033 0.0016 'International Tables Vol C Tables 4.2.6.8 and 6.1.1.4'
H H 0.0000 0.0000 'International Tables Vol C Tables 4.2.6.8 and 6.1.1.4'
N N 0.0061 0.0033 'International Tables Vol C Tables 4.2.6.8 and 6.1.1.4'
O O 0.0106 0.0060 'International Tables Vol C Tables 4.2.6.8 and 6.1.1.4'
S S 0.1246 0.1234 'International Tables Vol C Tables 4.2.6.8 and 6.1.1.4'

loop_
_geom_angle_atom_site_label_1
_geom_angle_atom_site_label_2
_geom_angle_atom_site_label_3
_geom_angle_site_symmetry_1
_geom_angle
C8 N1 C5 . 114.24(12)
C8 N1 C2 . 121.98(13)
C5 N1 C2 . 112.23(12)
N1 C2 C16 . 117.67(12)
N1 C2 C9 . 107.31(12)
C16 C2 C9 . 100.75(12)
N1 C2 C3 . 104.34(12)
C16 C2 C3 . 114.15(12)
C9 C2 C3 . 112.69(11)
C17 C3 C21 . 109.63(12)
C17 C3 C4 . 111.66(12)
C21 C3 C4 . 110.49(13)
C17 C3 C2 . 109.53(12)
C21 C3 C2 . 114.29(12)
C4 C3 C2 . 101.03(11)
C29 C4 C5 . 115.65(14)
C29 C4 C3 . 116.20(12)
C5 C4 C3 . 103.45(12)
C29 C4 H4 . 107.0
C5 C4 H4 . 107.0
C3 C4 H4 . 107.0
N1 C5 C4 . 104.28(13)
N1 C5 C6 . 108.23(13)
C4 C5 C6 . 114.91(13)
N1 C5 H5 . 109.7
C4 C5 H5 . 109.7
C6 C5 H5 . 109.7
C5 C6 S7 . 106.29(13)
C5 C6 H6A . 110.5
S7 C6 H6A . 110.5
C5 C6 H6B . 110.5
S7 C6 H6B . 110.5
H6A C6 H6B . 108.7
C6 S7 C8 . 88.23(8)
N1 C8 C35 . 113.32(13)
N1 C8 S7 . 105.60(10)
C35 C8 S7 . 112.98(12)
N1 C8 H8 . 108.2
C35 C8 H8 . 108.2
S7 C8 H8 . 108.2
O1 C9 N10 1 125.57(14)
O1 C9 N10 . 125.57(14)
O1 C9 N10 1 125.57(14)
O1 C9 N10 1 125.57(14)
O1 C9 C2 1 125.93(14)
O1 C9 C2 . 125.93(14)
O1 C9 C2 1 125.93(14)
O1 C9 C2 1 125.93(14)
N10 C9 C2 . 108.42(13)
C9 N10 C11 . 111.67(13)
C9 N10 H10 . 124.2
C11 N10 H10 . 124.2
C12 C11 C16 . 122.22(15)
C12 C11 N10 . 128.24(15)
C16 C11 N10 . 109.52(14)
C11 C12 C13 . 117.91(16)
C11 C12 H12 . 121.0
C13 C12 H12 . 121.0
C14 C13 C12 . 120.81(18)
C14 C13 H13 . 119.6
C12 C13 H13 . 119.6
C13 C14 C15 . 120.92(17)
C13 C14 H14 . 119.5
C15 C14 H14 . 119.5
C16 C15 C14 . 119.00(16)
C16 C15 H15 . 120.5
C14 C15 H15 . 120.5
C15 C16 C11 . 119.13(15)
C15 C16 C2 . 131.84(15)
C11 C16 C2 . 109.01(13)
O2 C17 C18 . 121.06(15)
O2 C17 C3 1 121.32(14)
O2 C17 C3 . 121.32(14)
C18 C17 C3 . 117.60(13)
C22 C18 C17 . 117.31(15)
C22 C18 C19 . 125.86(16)
C17 C18 C19 . 116.67(15)
C18 C19 C20 . 110.89(14)
C18 C19 H19A . 109.5
C20 C19 H19A . 109.5
C18 C19 H19B . 109.5
C20 C19 H19B . 109.5
H19A C19 H19B . 108.0
C19 C20 C21 . 111.57(14)
C19 C20 H20A . 109.3
C21 C20 H20A . 109.3
C19 C20 H20B . 109.3
C21 C20 H20B . 109.3
H20A C20 H20B . 108.0
C20 C21 C3 . 115.36(14)
C20 C21 H21A . 108.4
C3 C21 H21A . 108.4
C20 C21 H21B . 108.4
C3 C21 H21B . 108.4
H21A C21 H21B . 107.5
C18 C22 C23 . 126.61(17)
C18 C22 H22 . 116.7
C23 C22 H22 . 116.7
C28 C23 C24 . 117.67(19)
C28 C23 C22 . 123.13(18)
C24 C23 C22 . 119.20(18)
C25 C24 C23 . 120.9(2)
C25 C24 H24 . 119.6
C23 C24 H24 . 119.6
C24 C25 C26 . 120.6(2)
C24 C25 H25 . 119.7
C26 C25 H25 . 119.7
C27 C26 C25 . 119.3(2)
C27 C26 H26 . 120.4
C25 C26 H26 . 120.4
C26 C27 C28 . 120.6(2)
C26 C27 H27 . 119.7
C28 C27 H27 . 119.7
C27 C28 C23 . 121.0(2)
C27 C28 H28 . 119.5
C23 C28 H28 . 119.5
C34 C29 C30 . 117.44(16)
C34 C29 C4 . 122.56(15)
C30 C29 C4 . 120.00(16)
C31 C30 C29 . 120.9(2)
C31 C30 H30 . 119.6
C29 C30 H30 . 119.6
C32 C31 C30 . 120.7(2)
C32 C31 H31 . 119.7
C30 C31 H31 . 119.7
C33 C32 C31 . 119.4(2)
C33 C32 H32 . 120.3
C31 C32 H32 . 120.3
C32 C33 C34 . 120.6(2)
C32 C33 H33 . 119.7
C34 C33 H33 . 119.7
C29 C34 C33 . 121.1(2)
C29 C34 H34 . 119.5
C33 C34 H34 . 119.5
C36 C35 C40 . 118.39(18)
C36 C35 C8 . 120.87(16)
C40 C35 C8 . 120.50(16)
C35 C36 C37 . 120.2(2)
C35 C36 H36 . 119.9
C37 C36 H36 . 119.9
C38 C37 C36 . 120.8(2)
C38 C37 H37 . 119.6
C36 C37 H37 . 119.6
C37 C38 C39 . 119.8(2)
C37 C38 H38 . 120.1
C39 C38 H38 . 120.1
C38 C39 C40 . 120.0(2)
C38 C39 H39 . 120.0
C40 C39 H39 . 120.0
C35 C40 C39 . 120.8(2)
C35 C40 H40 . 119.6
C39 C40 H40 . 119.6

loop_
_geom_bond_atom_site_label_1
_geom_bond_atom_site_label_2
_geom_bond_site_symmetry_2
_geom_bond_distance
O1 C9 . 1.2174(19)
O2 C17 . 1.2146(18)
N1 C8 . 1.4450(19)
N1 C5 . 1.4568(19)
N1 C2 . 1.459(2)
C2 C16 . 1.517(2)
C2 C9 . 1.5567(19)
C2 C3 . 1.615(2)
C3 C17 . 1.535(2)
C3 C21 . 1.5440(19)
C3 C4 . 1.559(2)
C4 C29 . 1.518(2)
C4 C5 . 1.525(2)
C4 H4 . 0.9800
C5 C6 . 1.531(2)
C5 H5 . 0.9800
C6 S7 . 1.799(2)
C6 H6A . 0.9700
C6 H6B . 0.9700
S7 C8 . 1.8392(16)
C8 C35 . 1.520(2)
C8 H8 . 0.9800
C9 O1 1 1.2174(19)
C9 N10 . 1.350(2)
N10 C11 . 1.401(2)
N10 H10 . 0.8600
C11 C12 . 1.376(2)
C11 C16 . 1.395(2)
C12 C13 . 1.384(3)
C12 H12 . 0.9300
C13 C14 . 1.377(3)
C13 H13 . 0.9300
C14 C15 . 1.391(3)
C14 H14 . 0.9300
C15 C16 . 1.380(2)
C15 H15 . 0.9300
C17 O2 1 1.2146(18)
C17 C18 . 1.491(2)
C18 C22 . 1.336(2)
C18 C19 . 1.505(2)
C19 C20 . 1.508(3)
C19 H19A . 0.9700
C19 H19B . 0.9700
C20 C21 . 1.521(2)
C20 H20A . 0.9700
C20 H20B . 0.9700
C21 H21A . 0.9700
C21 H21B . 0.9700
C22 C23 . 1.470(3)
C22 H22 . 0.9300
C23 C28 . 1.386(3)
C23 C24 . 1.396(3)
C24 C25 . 1.373(3)
C24 H24 . 0.9300
C25 C26 . 1.379(4)
C25 H25 . 0.9300
C26 C27 . 1.368(4)
C26 H26 . 0.9300
C27 C28 . 1.380(3)
C27 H27 . 0.9300
C28 H28 . 0.9300
C29 C34 . 1.384(3)
C29 C30 . 1.388(2)
C30 C31 . 1.386(3)
C30 H30 . 0.9300
C31 C32 . 1.366(4)
C31 H31 . 0.9300
C32 C33 . 1.362(4)
C32 H32 . 0.9300
C33 C34 . 1.387(3)
C33 H33 . 0.9300
C34 H34 . 0.9300
C35 C36 . 1.382(3)
C35 C40 . 1.385(3)
C36 C37 . 1.390(3)
C36 H36 . 0.9300
C37 C38 . 1.362(4)
C37 H37 . 0.9300
C38 C39 . 1.369(3)
C38 H38 . 0.9300
C39 C40 . 1.387(3)
C39 H39 . 0.9300
C40 H40 . 0.9300

loop_
_geom_hbond_atom_site_label_D
_geom_hbond_atom_site_label_H
_geom_hbond_atom_site_label_A
_geom_hbond_site_symmetry_A
_geom_hbond_distance_DH
_geom_hbond_distance_HA
_geom_hbond_distance_DA
_geom_hbond_angle_DHA
C4 H4 O2 1 0.98 2.41 2.804(2) 103
C20 H20B O1 1 0.97 2.50 3.134(2) 122
C21 H21B O1 1 0.97 2.44 2.975(2) 114
C40 H40 O1 1 0.93 2.50 3.384(2) 159
N10 H10 O1 3_665 0.86 2.04 2.851(2) 157
C25 H25 O1 1_655 0.93 2.51 3.236(3) 135

loop_
_geom_torsion_atom_site_label_1
_geom_torsion_atom_site_label_2
_geom_torsion_atom_site_label_3
_geom_torsion_atom_site_label_4
_geom_torsion_site_symmetry_1
_geom_torsion_site_symmetry_4
_geom_torsion
_geom_torsion_publ_flag
C8 N1 C2 C16 . . 14.62(19) ?
C5 N1 C2 C16 . . -126.46(14) ?
C8 N1 C2 C9 . . -97.95(15) ?
C5 N1 C2 C9 . . 120.97(13) ?
C8 N1 C2 C3 . . 142.27(13) ?
C5 N1 C2 C3 . . 1.19(15) ?
N1 C2 C3 C17 . . -141.23(12) ?
C16 C2 C3 C17 . . -11.46(16) ?
C9 C2 C3 C17 . . 102.68(14) ?
N1 C2 C3 C21 . . 95.31(14) ?
C16 C2 C3 C21 . . -134.91(14) ?
C9 C2 C3 C21 . . -20.77(19) ?
N1 C2 C3 C4 . . -23.32(13) ?
C16 C2 C3 C4 . . 106.46(13) ?
C9 C2 C3 C4 . . -139.40(13) ?
C17 C3 C4 C29 . . -79.50(16) ?
C21 C3 C4 C29 . . 42.80(18) ?
C2 C3 C4 C29 . . 164.15(13) ?
C17 C3 C4 C5 . . 152.65(12) ?
C21 C3 C4 C5 . . -85.06(14) ?
C2 C3 C4 C5 . . 36.29(14) ?
C8 N1 C5 C4 . . -121.97(14) ?
C2 N1 C5 C4 . . 22.27(15) ?
C8 N1 C5 C6 . . 0.80(19) ?
C2 N1 C5 C6 . . 145.05(14) ?
C29 C4 C5 N1 . . -164.93(12) ?
C3 C4 C5 N1 . . -36.73(14) ?
C29 C4 C5 C6 . . 76.77(18) ?
C3 C4 C5 C6 . . -155.03(14) ?
N1 C5 C6 S7 . . -28.39(16) ?
C4 C5 C6 S7 . . 87.67(15) ?
C5 C6 S7 C8 . . 36.97(12) ?
C5 N1 C8 C35 . . -97.80(16) ?
C2 N1 C8 C35 . . 121.82(15) ?
C5 N1 C8 S7 . . 26.38(16) ?
C2 N1 C8 S7 . . -114.00(13) ?
C6 S7 C8 N1 . . -36.43(12) ?
C6 S7 C8 C35 . . 87.96(13) ?
O1 O1 C9 O1 1 1 0.00(3) ?
O1 O1 C9 O1 1 1 0.00(3) ?
O1 O1 C9 O1 1 1 0.00(3) ?
O1 O1 C9 O1 1 1 0.00(3) ?
O1 O1 C9 O1 1 1 0.00(3) ?
O1 O1 C9 O1 1 1 0.00(3) ?
O1 O1 C9 N10 1 . 0.00(7) ?
O1 O1 C9 N10 1 . 0.00(7) ?
O1 O1 C9 N10 1 . 0.00(7) ?
O1 O1 C9 C2 1 . 0.000(18) ?
O1 O1 C9 C2 1 . 0.000(18) ?
O1 O1 C9 C2 1 . 0.000(18) ?
N1 C2 C9 O1 . 1 -45.4(2) ?
C16 C2 C9 O1 . 1 -169.06(16) ?
C3 C2 C9 O1 . 1 68.9(2) ?
N1 C2 C9 O1 . . -45.4(2) ?
C16 C2 C9 O1 . . -169.06(16) ?
C3 C2 C9 O1 . . 68.9(2) ?
N1 C2 C9 O1 . 1 -45.4(2) ?
C16 C2 C9 O1 . 1 -169.06(16) ?
C3 C2 C9 O1 . 1 68.9(2) ?
N1 C2 C9 O1 . 1 -45.4(2) ?
C16 C2 C9 O1 . 1 -169.06(16) ?
C3 C2 C9 O1 . 1 68.9(2) ?
N1 C2 C9 N10 . . 131.52(13) ?
C16 C2 C9 N10 . . 7.87(16) ?
C3 C2 C9 N10 . . -114.19(14) ?
O1 C9 N10 C11 1 . 170.41(16) ?
O1 C9 N10 C11 . . 170.41(16) ?
O1 C9 N10 C11 1 . 170.41(16) ?
O1 C9 N10 C11 1 . 170.41(16) ?
C2 C9 N10 C11 . . -6.54(18) ?
C9 N10 C11 C12 . . -176.43(17) ?
C9 N10 C11 C16 . . 2.14(19) ?
C16 C11 C12 C13 . . 0.0(3) ?
N10 C11 C12 C13 . . 178.39(17) ?
C11 C12 C13 C14 . . -0.5(3) ?
C12 C13 C14 C15 . . 0.4(3) ?
C13 C14 C15 C16 . . 0.1(3) ?
C14 C15 C16 C11 . . -0.6(3) ?
C14 C15 C16 C2 . . 177.53(17) ?
C12 C11 C16 C15 . . 0.5(2) ?
N10 C11 C16 C15 . . -178.14(15) ?
C12 C11 C16 C2 . . -177.98(15) ?
N10 C11 C16 C2 . . 3.35(18) ?
N1 C2 C16 C15 . . 58.9(2) ?
C9 C2 C16 C15 . . 175.14(17) ?
C3 C2 C16 C15 . . -63.8(2) ?
N1 C2 C16 C11 . . -122.80(14) ?
C9 C2 C16 C11 . . -6.61(16) ?
C3 C2 C16 C11 . . 114.42(14) ?
O2 O2 C17 C18 1 . 0.00(9) ?
O2 O2 C17 C3 1 . 0.00(7) ?
C21 C3 C17 O2 . 1 -142.48(15) ?
C4 C3 C17 O2 . 1 -19.7(2) ?
C2 C3 C17 O2 . 1 91.37(17) ?
C21 C3 C17 O2 . . -142.48(15) ?
C4 C3 C17 O2 . . -19.7(2) ?
C2 C3 C17 O2 . . 91.37(17) ?
C21 C3 C17 C18 . . 38.88(18) ?
C4 C3 C17 C18 . . 161.66(13) ?
C2 C3 C17 C18 . . -87.28(15) ?
O2 C17 C18 C22 1 . -44.6(2) ?
O2 C17 C18 C22 . . -44.6(2) ?
C3 C17 C18 C22 . . 134.01(16) ?
O2 C17 C18 C19 1 . 139.55(17) ?
O2 C17 C18 C19 . . 139.55(17) ?
C3 C17 C18 C19 . . -41.8(2) ?
C22 C18 C19 C20 . . -127.71(19) ?
C17 C18 C19 C20 . . 47.7(2) ?
C18 C19 C20 C21 . . -53.7(2) ?
C19 C20 C21 C3 . . 55.96(19) ?
C17 C3 C21 C20 . . -46.37(18) ?
C4 C3 C21 C20 . . -169.85(14) ?
C2 C3 C21 C20 . . 77.03(19) ?
C17 C18 C22 C23 . . -177.4(2) yes
C19 C18 C22 C23 . . -2.0(3) yes
C18 C22 C23 C28 . . -45.9(3) yes
C18 C22 C23 C24 . . 134.5(2) yes
C28 C23 C24 C25 . . 1.7(3) ?
C22 C23 C24 C25 . . -178.63(19) ?
C23 C24 C25 C26 . . -1.5(3) ?
C24 C25 C26 C27 . . 0.3(3) ?
C25 C26 C27 C28 . . 0.5(4) ?
C26 C27 C28 C23 . . -0.2(3) ?
C24 C23 C28 C27 . . -0.9(3) ?
C22 C23 C28 C27 . . 179.48(19) ?
C5 C4 C29 C34 . . 27.7(2) ?
C3 C4 C29 C34 . . -93.9(2) yes
C5 C4 C29 C30 . . -151.67(15) ?
C3 C4 C29 C30 . . 86.74(18) ?
C34 C29 C30 C31 . . -0.8(3) ?
C4 C29 C30 C31 . . 178.58(17) ?
C29 C30 C31 C32 . . 0.9(3) ?
C30 C31 C32 C33 . . -0.2(3) ?
C31 C32 C33 C34 . . -0.4(4) ?
C30 C29 C34 C33 . . 0.2(3) ?
C4 C29 C34 C33 . . -179.20(19) ?
C32 C33 C34 C29 . . 0.4(4) ?
N1 C8 C35 C36 . . 164.47(18) ?
S7 C8 C35 C36 . . 44.4(2) yes
N1 C8 C35 C40 . . -21.1(2) ?
S7 C8 C35 C40 . . -141.19(16) ?
C40 C35 C36 C37 . . -1.9(3) ?
C8 C35 C36 C37 . . 172.6(2) ?
C35 C36 C37 C38 . . 0.3(4) ?
C36 C37 C38 C39 . . 1.4(4) ?
C37 C38 C39 C40 . . -1.4(4) ?
C36 C35 C40 C39 . . 1.9(3) ?
C8 C35 C40 C39 . . -172.67(19) ?
C38 C39 C40 C35 . . -0.2(4) ?
